data_4314413
loop_
_publ_author_name
'Chong-Qing Wan'
'Liang Zhao'
'Thomas C. W. Mak'

_publ_section_title
;
 Dipyrazinyl Sulfoxide Complexes of Silver(I), Zinc(II), and Cadmium(II):
 Ligation Modes and Anion Tuning
;
_journal_name_full 'Inorganic Chemistry'
_journal_page_first 97
_journal_page_last 107
_journal_paper_doi 10.1021/ic901521j
_journal_volume 49
_journal_year 2010
_chemical_formula_sum 'C8 H6 N4 O S'
_chemical_formula_weight 206.23
_chemical_name_systematic
; 
 ? 
;
_space_group_IT_number 2
_symmetry_cell_setting triclinic
_symmetry_space_group_name_Hall '-P 1'
_symmetry_space_group_name_H-M 'P -1'
_atom_sites_solution_hydrogens geom
_atom_sites_solution_primary direct
_atom_sites_solution_secondary difmap
_audit_creation_method SHELXL-97
_cell_angle_alpha 76.989(3)
_cell_angle_beta 85.121(4)
_cell_angle_gamma 72.163(3)
_cell_formula_units_Z 2
_cell_length_a 5.8686(11)
_cell_length_b 7.4447(13)
_cell_length_c 11.101(2)
_cell_measurement_temperature 293(2)
_cell_volume 449.77(14)
_computing_cell_refinement 'Bruker Smart'
_computing_data_collection 'Bruker Smart'
_computing_data_reduction 'Bruker SANIT'
_computing_molecular_graphics 'Bruker SHELXTL'
_computing_publication_material 'Bruker SHELXTL'
_computing_structure_refinement 'SHELXL-97 (Sheldrick, 1997)'
_computing_structure_solution 'SHELXS-97 (Sheldrick, 1990)'
_diffrn_ambient_temperature 293(2)
_diffrn_measured_fraction_theta_full 0.979
_diffrn_measured_fraction_theta_max 0.979
_diffrn_radiation_monochromator graphite
_diffrn_radiation_source 'fine-focus sealed tube'
_diffrn_radiation_type MoK\a
_diffrn_radiation_wavelength 0.71073
_diffrn_reflns_av_R_equivalents 0.0199
_diffrn_reflns_av_sigmaI/netI 0.0465
_diffrn_reflns_limit_h_max 7
_diffrn_reflns_limit_h_min -7
_diffrn_reflns_limit_k_max 9
_diffrn_reflns_limit_k_min -8
_diffrn_reflns_limit_l_max 14
_diffrn_reflns_limit_l_min -14
_diffrn_reflns_number 3144
_diffrn_reflns_theta_full 28.34
_diffrn_reflns_theta_max 28.34
_diffrn_reflns_theta_min 1.88
_exptl_absorpt_coefficient_mu 0.328
_exptl_absorpt_correction_T_max 1.000000
_exptl_absorpt_correction_T_min 0.852719
_exptl_absorpt_correction_type multi-scan
_exptl_absorpt_process_details sadabs
_exptl_crystal_colour colorless
_exptl_crystal_density_diffrn 1.523
_exptl_crystal_density_method 'not measured'
_exptl_crystal_description block
_exptl_crystal_F_000 212
_exptl_crystal_size_max 0.30
_exptl_crystal_size_mid 0.30
_exptl_crystal_size_min 0.21
_refine_diff_density_max 0.310
_refine_diff_density_min -0.326
_refine_diff_density_rms 0.056
_refine_ls_extinction_method none
_refine_ls_goodness_of_fit_ref 1.023
_refine_ls_hydrogen_treatment constr
_refine_ls_matrix_type full
_refine_ls_number_parameters 127
_refine_ls_number_reflns 2189
_refine_ls_number_restraints 0
_refine_ls_restrained_S_all 1.023
_refine_ls_R_factor_all 0.0538
_refine_ls_R_factor_gt 0.0400
_refine_ls_shift/su_max 0.001
_refine_ls_shift/su_mean 0.000
_refine_ls_structure_factor_coef Fsqd
_refine_ls_weighting_details 'calc w=1/[\s^2^(Fo^2^)+(0.0598P)^2^+0.0000P] where P=(Fo^2^+2Fc^2^)/3'
_refine_ls_weighting_scheme calc
_refine_ls_wR_factor_gt 0.1008
_refine_ls_wR_factor_ref 0.1077
_reflns_number_gt 1703
_reflns_number_total 2189
_reflns_threshold_expression >2sigma(I)
_cod_data_source_file ic901521j_si_002_1.cif
_cod_data_source_block Dpyzso
_cod_depositor_comments
;
The following automatic conversions were performed:

'_symmetry_cell_setting' value 'Triclinic' changed to 'triclinic'
according to the built-in table from CIF Core dictionary named
'cif_core.dic' version 2.4.1 from 2010-06-29.

Automatic conversion script
Id: cif_fix_values 1646 2011-03-28 12:23:43Z adriana 
;
_cod_original_cell_volume 449.78(14)
_cod_database_code 4314413

loop_
_symmetry_equiv_pos_as_xyz
'x, y, z'
'-x, -y, -z'

loop_
_atom_site_label
_atom_site_type_symbol
_atom_site_fract_x
_atom_site_fract_y
_atom_site_fract_z
_atom_site_U_iso_or_equiv
_atom_site_adp_type
_atom_site_occupancy
_atom_site_symmetry_multiplicity
_atom_site_calc_flag
_atom_site_refinement_flags
_atom_site_disorder_assembly
_atom_site_disorder_group
N1 N 0.4242(4) 0.7520(3) 0.49318(18) 0.0578(5) Uani 1 1 d . . .
N2 N 0.8336(3) 0.6724(3) 0.63137(15) 0.0415(4) Uani 1 1 d . . .
C1 C 0.4257(4) 0.6881(3) 0.6156(2) 0.0443(5) Uani 1 1 d . . .
H1A H 0.2869 0.6704 0.6567 0.053 Uiso 1 1 calc R . .
C2 C 0.6295(3) 0.6480(2) 0.68213(17) 0.0310(4) Uani 1 1 d . . .
C3 C 0.8292(4) 0.7364(4) 0.5098(2) 0.0509(6) Uani 1 1 d . . .
H3A H 0.9674 0.7559 0.4689 0.061 Uiso 1 1 calc R . .
C4 C 0.6284(5) 0.7751(4) 0.4419(2) 0.0561(6) Uani 1 1 d . . .
H4A H 0.6360 0.8192 0.3568 0.067 Uiso 1 1 calc R . .
S1 S 0.62389(8) 0.56686(6) 0.84900(4) 0.02972(15) Uani 1 1 d . . .
O1 O 0.3654(2) 0.60735(19) 0.88319(12) 0.0387(3) Uani 1 1 d . . .
C5 C 0.7312(3) 0.3124(2) 0.84682(15) 0.0255(4) Uani 1 1 d . . .
C6 C 0.5725(3) 0.2062(3) 0.85910(18) 0.0341(4) Uani 1 1 d . . .
H6A H 0.4098 0.2661 0.8685 0.041 Uiso 1 1 calc R . .
C7 C 0.8845(3) -0.0592(3) 0.84899(19) 0.0366(4) Uani 1 1 d . . .
H7A H 0.9458 -0.1902 0.8494 0.044 Uiso 1 1 calc R . .
C8 C 1.0414(3) 0.0495(3) 0.83936(19) 0.0370(4) Uani 1 1 d . . .
H8A H 1.2049 -0.0112 0.8342 0.044 Uiso 1 1 calc R . .
N4 N 0.9664(3) 0.2380(2) 0.83721(15) 0.0349(4) Uani 1 1 d . . .
N3 N 0.6492(3) 0.0178(2) 0.85768(16) 0.0398(4) Uani 1 1 d . . .

loop_
_atom_site_aniso_label
_atom_site_aniso_U_11
_atom_site_aniso_U_22
_atom_site_aniso_U_33
_atom_site_aniso_U_23
_atom_site_aniso_U_13
_atom_site_aniso_U_12
N1 0.0492(12) 0.0807(15) 0.0431(11) 0.0012(10) -0.0108(9) -0.0263(10)
N2 0.0328(9) 0.0523(11) 0.0384(10) -0.0046(8) -0.0005(7) -0.0145(8)
C1 0.0340(11) 0.0559(13) 0.0421(12) -0.0031(9) -0.0042(9) -0.0162(9)
C2 0.0311(9) 0.0252(9) 0.0347(10) -0.0047(7) -0.0014(7) -0.0062(7)
C3 0.0411(13) 0.0709(16) 0.0411(12) -0.0036(11) 0.0056(10) -0.0246(11)
C4 0.0569(15) 0.0796(18) 0.0326(12) 0.0000(11) 0.0007(10) -0.0299(13)
S1 0.0286(3) 0.0248(2) 0.0333(3) -0.00648(17) 0.00000(17) -0.00417(17)
O1 0.0307(7) 0.0356(7) 0.0406(8) -0.0074(6) 0.0062(6) 0.0015(5)
C5 0.0234(8) 0.0232(8) 0.0281(9) -0.0052(6) -0.0003(6) -0.0042(6)
C6 0.0221(9) 0.0330(10) 0.0471(11) -0.0107(8) 0.0014(8) -0.0072(7)
C7 0.0317(10) 0.0276(9) 0.0494(12) -0.0104(8) -0.0019(8) -0.0051(8)
C8 0.0229(9) 0.0305(10) 0.0535(12) -0.0077(8) 0.0025(8) -0.0035(7)
N4 0.0235(8) 0.0281(8) 0.0515(10) -0.0071(7) 0.0021(7) -0.0069(6)
N3 0.0280(9) 0.0323(9) 0.0618(12) -0.0131(8) -0.0002(7) -0.0107(7)

loop_
_atom_type_symbol
_atom_type_description
_atom_type_scat_dispersion_real
_atom_type_scat_dispersion_imag
_atom_type_scat_source
C C 0.0033 0.0016 'International Tables Vol C Tables 4.2.6.8 and 6.1.1.4'
H H 0.0000 0.0000 'International Tables Vol C Tables 4.2.6.8 and 6.1.1.4'
N N 0.0061 0.0033 'International Tables Vol C Tables 4.2.6.8 and 6.1.1.4'
O O 0.0106 0.0060 'International Tables Vol C Tables 4.2.6.8 and 6.1.1.4'
S S 0.1246 0.1234 'International Tables Vol C Tables 4.2.6.8 and 6.1.1.4'

loop_
_geom_angle_atom_site_label_1
_geom_angle_atom_site_label_2
_geom_angle_atom_site_label_3
_geom_angle
_geom_angle_site_symmetry_1
_geom_angle_site_symmetry_3
_geom_angle_publ_flag
C4 N1 C1 115.7(2) . . ?
C2 N2 C3 114.81(18) . . ?
N1 C1 C2 121.10(19) . . ?
N1 C1 H1A 119.5 . . ?
C2 C1 H1A 119.5 . . ?
N2 C2 C1 123.41(18) . . ?
N2 C2 S1 116.50(14) . . ?
C1 C2 S1 120.04(15) . . ?
N2 C3 C4 122.54(19) . . ?
N2 C3 H3A 118.7 . . ?
C4 C3 H3A 118.7 . . ?
N1 C4 C3 122.4(2) . . ?
N1 C4 H4A 118.8 . . ?
C3 C4 H4A 118.8 . . ?
O1 S1 C5 105.91(8) . . ?
O1 S1 C2 104.66(8) . . ?
C5 S1 C2 95.14(8) . . ?
N4 C5 C6 123.71(16) . . ?
N4 C5 S1 116.06(12) . . ?
C6 C5 S1 120.20(13) . . ?
N3 C6 C5 120.88(16) . . ?
N3 C6 H6A 119.6 . . ?
C5 C6 H6A 119.6 . . ?
N3 C7 C8 122.05(17) . . ?
N3 C7 H7A 119.0 . . ?
C8 C7 H7A 119.0 . . ?
N4 C8 C7 122.26(17) . . ?
N4 C8 H8A 118.9 . . ?
C7 C8 H8A 118.9 . . ?
C5 N4 C8 114.95(14) . . ?
C7 N3 C6 116.10(15) . . ?

loop_
_geom_bond_atom_site_label_1
_geom_bond_atom_site_label_2
_geom_bond_distance
_geom_bond_site_symmetry_2
_geom_bond_publ_flag
N1 C4 1.326(3) . ?
N1 C1 1.335(3) . ?
N2 C2 1.326(2) . ?
N2 C3 1.326(3) . ?
C1 C2 1.377(3) . ?
C1 H1A 0.9300 . ?
C2 S1 1.8155(19) . ?
C3 C4 1.372(3) . ?
C3 H3A 0.9300 . ?
C4 H4A 0.9300 . ?
S1 O1 1.4863(13) . ?
S1 C5 1.8092(17) . ?
C5 N4 1.325(2) . ?
C5 C6 1.375(2) . ?
C6 N3 1.338(2) . ?
C6 H6A 0.9300 . ?
C7 N3 1.327(2) . ?
C7 C8 1.384(3) . ?
C7 H7A 0.9300 . ?
C8 N4 1.331(2) . ?
C8 H8A 0.9300 . ?

loop_
_geom_torsion_atom_site_label_1
_geom_torsion_atom_site_label_2
_geom_torsion_atom_site_label_3
_geom_torsion_atom_site_label_4
_geom_torsion
_geom_torsion_site_symmetry_1
_geom_torsion_site_symmetry_2
_geom_torsion_site_symmetry_3
_geom_torsion_site_symmetry_4
_geom_torsion_publ_flag
C4 N1 C1 C2 -0.6(3) . . . . ?
C3 N2 C2 C1 -1.0(3) . . . . ?
C3 N2 C2 S1 -178.38(16) . . . . ?
N1 C1 C2 N2 1.2(3) . . . . ?
N1 C1 C2 S1 178.54(17) . . . . ?
C2 N2 C3 C4 0.3(3) . . . . ?
C1 N1 C4 C3 -0.1(4) . . . . ?
N2 C3 C4 N1 0.3(4) . . . . ?
N2 C2 S1 O1 163.84(14) . . . . ?
C1 C2 S1 O1 -13.64(18) . . . . ?
N2 C2 S1 C5 -88.22(15) . . . . ?
C1 C2 S1 C5 94.29(17) . . . . ?
O1 S1 C5 N4 -169.86(13) . . . . ?
C2 S1 C5 N4 83.29(14) . . . . ?
O1 S1 C5 C6 7.92(18) . . . . ?
C2 S1 C5 C6 -98.93(17) . . . . ?
N4 C5 C6 N3 -2.4(3) . . . . ?
S1 C5 C6 N3 -179.99(14) . . . . ?
N3 C7 C8 N4 -0.5(3) . . . . ?
C6 C5 N4 C8 0.5(3) . . . . ?
S1 C5 N4 C8 178.17(14) . . . . ?
C7 C8 N4 C5 0.9(3) . . . . ?
C8 C7 N3 C6 -1.3(3) . . . . ?
C5 C6 N3 C7 2.7(3) . . . . ?

loop_
_cod_related_entry_id
_cod_related_entry_database
_cod_related_entry_code
1 ChemSpider 26946224
